data_7061876
loop_
_publ_author_name
'Wei, Qiao-Hua'
'Zhang, Si-Qi'
'Ma, Xian-Jian'
'Huang, Zheng-Zhao'
'Wang, Bin'

_publ_section_title
;
 A novel heterometallic platinum(ii)--silver(i) alkynyl complex
 [PtAg(dppm)2(C&#xE002;CC6H4COOCH3-4)2Cl] with two crystal morphologies
 exhibiting morphology-dependent photoluminescence
;
_journal_issue 39
_journal_name_full 'New Journal of Chemistry'
_journal_page_first 18990
_journal_page_last 18995
_journal_paper_doi 10.1039/D2NJ02016E
_journal_volume 46
_journal_year 2022
_chemical_formula_moiety 'C70 H58 Ag Cl O4 P4 Pt, 2(C H4 O)'
_chemical_formula_sum 'C72 H66 Ag Cl O6 P4 Pt'
_chemical_formula_weight 1489.53
_space_group_crystal_system triclinic
_space_group_IT_number 2
_space_group_name_Hall '-P 1'
_space_group_name_H-M_alt 'P -1'
_atom_sites_solution_hydrogens geom
_atom_sites_solution_primary dual
_audit_creation_date 2022-08-26
_audit_creation_method
;
Olex2 1.5
(compiled 2021.11.18 svn.ra9532c28 for OlexSys, GUI svn.r6429)
;
_audit_update_record
;
2022-08-26 deposited with the CCDC.	2022-08-29 downloaded from the CCDC.
;
_cell_angle_alpha 101.452(3)
_cell_angle_beta 91.844(3)
_cell_angle_gamma 113.429(3)
_cell_formula_units_Z 2
_cell_length_a 13.0729(11)
_cell_length_b 15.4714(13)
_cell_length_c 17.6099(14)
_cell_measurement_reflns_used 9711
_cell_measurement_temperature 100(2)
_cell_measurement_theta_max 25.06
_cell_measurement_theta_min 2.38
_cell_volume 3178.4(5)
_computing_cell_refinement 'SAINT V8.38A (Bruker, 2018)'
_computing_data_collection 'SAINT V8.38A (Bruker, 2018)'
_computing_data_reduction 'SAINT V8.38A (Bruker, 2018)'
_computing_molecular_graphics 'Olex2 1.5 (Dolomanov et al., 2009)'
_computing_publication_material 'Olex2 1.5 (Dolomanov et al., 2009)'
_computing_structure_refinement 'SHELXL 2018/3 (Sheldrick, 2015)'
_computing_structure_solution 'SHELXT 2014/5 (Sheldrick, 2014)'
_diffrn_ambient_temperature 100.02
_diffrn_measured_fraction_theta_full 0.995
_diffrn_measured_fraction_theta_max 0.995
_diffrn_measurement_device_type 'Bruker APEX-II CCD'
_diffrn_measurement_method '\f and \w scans'
_diffrn_radiation_type MoK\a
_diffrn_radiation_wavelength 0.71073
_diffrn_reflns_av_R_equivalents 0.0353
_diffrn_reflns_av_unetI/netI 0.0261
_diffrn_reflns_Laue_measured_fraction_full 0.995
_diffrn_reflns_Laue_measured_fraction_max 0.995
_diffrn_reflns_limit_h_max 15
_diffrn_reflns_limit_h_min -15
_diffrn_reflns_limit_k_max 18
_diffrn_reflns_limit_k_min -18
_diffrn_reflns_limit_l_max 20
_diffrn_reflns_limit_l_min -20
_diffrn_reflns_number 52969
_diffrn_reflns_point_group_measured_fraction_full 0.995
_diffrn_reflns_point_group_measured_fraction_max 0.995
_diffrn_reflns_theta_full 25.079
_diffrn_reflns_theta_max 25.079
_diffrn_reflns_theta_min 2.177
_diffrn_source_current 1.4
_diffrn_source_power 0.07
_diffrn_source_voltage 50.0
_diffrn_standards_number 0
_exptl_absorpt_coefficient_mu 2.702
_exptl_absorpt_correction_T_max 0.7452
_exptl_absorpt_correction_T_min 0.5559
_exptl_absorpt_correction_type multi-scan
_exptl_absorpt_process_details 'SADABS 2016/2'
_exptl_crystal_colour yellow
_exptl_crystal_colour_primary yellow
_exptl_crystal_density_diffrn 1.556
_exptl_crystal_description plate
_exptl_crystal_F_000 1496
_exptl_crystal_size_max 0.2
_exptl_crystal_size_mid 0.16
_exptl_crystal_size_min 0.08
_refine_diff_density_max 0.829
_refine_diff_density_min -0.570
_refine_diff_density_rms 0.066
_refine_ls_extinction_method none
_refine_ls_goodness_of_fit_ref 1.052
_refine_ls_hydrogen_treatment constr
_refine_ls_matrix_type full
_refine_ls_number_parameters 781
_refine_ls_number_reflns 11244
_refine_ls_number_restraints 0
_refine_ls_restrained_S_all 1.052
_refine_ls_R_factor_all 0.0220
_refine_ls_R_factor_gt 0.0194
_refine_ls_shift/su_max 0.002
_refine_ls_shift/su_mean 0.000
_refine_ls_structure_factor_coef Fsqd
_refine_ls_weighting_details 'w=1/[\s^2^(Fo^2^)+(0.0085P)^2^+3.7730P] where P=(Fo^2^+2Fc^2^)/3'
_refine_ls_weighting_scheme calc
_refine_ls_wR_factor_gt 0.0430
_refine_ls_wR_factor_ref 0.0444
_reflns_Friedel_coverage 0.000
_reflns_number_gt 10627
_reflns_number_total 11244
_reflns_threshold_expression 'I > 2\s(I)'
_cod_data_source_file d2nj02016e2.cif
_cod_data_source_block 1b
_cod_depositor_comments 'Adding full bibliography for 7061875--7061876.cif.'
_cod_database_code 7061876
_shelx_shelxl_version_number 2018/3
_shelx_space_group_comment
;
The symmetry employed for this shelxl refinement is uniquely defined
by the following loop, which should always be used as a source of
symmetry information in preference to the above space-group names.
They are only intended as comments.
;
_shelx_estimated_absorpt_t_max 0.813
_shelx_estimated_absorpt_t_min 0.614
_olex2_refinement_description
;
1. Fixed Uiso
 At 1.2 times of:
  All C(H) groups, All C(H,H) groups
 At 1.5 times of:
  All C(H,H,H) groups, All C(H,H,H,H,H,H) groups, All O(H) groups
2. Others
 Sof(O5)=Sof(H5A)=Sof(H71D)=Sof(H71E)=Sof(H71F)=1-FVAR(1)
 Sof(O5A)=Sof(H5AA)=Sof(H71A)=Sof(H71B)=Sof(H71C)=FVAR(1)
3.a Secondary CH2 refined with riding coordinates:
 C33(H33A,H33B), C58(H58A,H58B)
3.b Me refined with riding coordinates:
 C10(H10A,H10B,H10C), C20(H20A,H20B,H20C)
3.c Aromatic/amide H refined with riding coordinates:
 C4(H4), C5(H5), C7(H7), C8(H8), C14(H14), C15(H15), C17(H17), C18(H18),
 C22(H22), C23(H23), C24(H24), C25(H25), C26(H26), C28(H28), C29(H29), C30(H30),
  C31(H31), C32(H32), C35(H35), C36(H36), C37(H37), C38(H38), C39(H39),
 C41(H41), C42(H42), C43(H43), C44(H44), C45(H45), C46(H46), C47(H47), C48(H48),
  C49(H49), C50(H50), C53(H53), C54(H54), C55(H55), C56(H56), C57(H57),
 C59(H59), C60(H60), C61(H61), C62(H62), C63(H63), C65(H65), C66(H66), C67(H67),
  C68(H68), C69(H69)
3.d Idealised Me refined as rotating group:
 C71(H71A,H71B,H71C), C71(H71D,H71E,H71F), C72(H72A,H72B,H72C)
3.e Idealised tetrahedral OH refined as rotating group:
 O5(H5A), O5A(H5AA), O6(H6)
;
_olex2_submission_special_instructions 'No special instructions were received'

loop_
_space_group_symop_operation_xyz
'x, y, z'
'-x, -y, -z'

loop_
_atom_site_label
_atom_site_type_symbol
_atom_site_fract_x
_atom_site_fract_y
_atom_site_fract_z
_atom_site_U_iso_or_equiv
_atom_site_adp_type
_atom_site_occupancy
_atom_site_site_symmetry_order
_atom_site_calc_flag
_atom_site_refinement_flags_posn
_atom_site_refinement_flags_adp
_atom_site_refinement_flags_occupancy
_atom_site_disorder_assembly
_atom_site_disorder_group
Pt1 Pt 0.87234(2) 0.36125(2) 0.80466(2) 0.01219(3) Uani 1 1 d . . . . .
Ag2 Ag 0.78389(2) 0.16575(2) 0.68904(2) 0.01387(4) Uani 1 1 d . . . . .
Cl1 Cl 0.79183(5) 0.03732(5) 0.75743(4) 0.02505(14) Uani 1 1 d . . . . .
P1 P 0.68931(5) 0.33049(4) 0.82574(4) 0.01312(12) Uani 1 1 d . . . . .
P2 P 0.59010(5) 0.15564(4) 0.68421(4) 0.01332(13) Uani 1 1 d . . . . .
P3 P 0.94260(5) 0.23539(4) 0.61555(4) 0.01323(12) Uani 1 1 d . . . . .
P4 P 1.04817(5) 0.38648(4) 0.77032(4) 0.01315(13) Uani 1 1 d . . . . .
O1 O 0.62596(18) 0.64039(14) 0.44433(11) 0.0320(5) Uani 1 1 d . . . . .
O2 O 0.6146(2) 0.51530(17) 0.35079(12) 0.0478(6) Uani 1 1 d . . . . .
O3 O 1.10576(17) 0.22476(13) 1.27333(11) 0.0293(5) Uani 1 1 d . . . . .
O4 O 0.97178(16) 0.07761(14) 1.21862(11) 0.0278(4) Uani 1 1 d . . . . .
C1 C 0.9108(2) 0.33335(17) 0.90521(15) 0.0178(5) Uani 1 1 d . . . . .
C2 C 0.9377(2) 0.31746(19) 0.96581(15) 0.0211(6) Uani 1 1 d . . . . .
C3 C 0.9606(2) 0.28207(19) 1.03104(15) 0.0209(6) Uani 1 1 d . . . . .
C4 C 1.0227(2) 0.34356(19) 1.10148(15) 0.0235(6) Uani 1 1 d . . . . .
H4 H 1.050228 0.411665 1.107562 0.028 Uiso 1 1 calc R U . . .
C5 C 1.0446(2) 0.30667(19) 1.16245(15) 0.0233(6) Uani 1 1 d . . . . .
H5 H 1.088265 0.349375 1.209547 0.028 Uiso 1 1 calc R U . . .
C6 C 1.0025(2) 0.20680(19) 1.15478(15) 0.0212(6) Uani 1 1 d . . . . .
C7 C 0.9383(2) 0.1450(2) 1.08548(16) 0.0253(6) Uani 1 1 d . . . . .
H7 H 0.907992 0.076976 1.080458 0.030 Uiso 1 1 calc R U . . .
C8 C 0.9182(2) 0.18185(19) 1.02379(16) 0.0248(6) Uani 1 1 d . . . . .
H8 H 0.875439 0.138990 0.976453 0.030 Uiso 1 1 calc R U . . .
C9 C 1.0227(2) 0.1620(2) 1.21750(15) 0.0225(6) Uani 1 1 d . . . . .
C10 C 1.1280(3) 0.1831(2) 1.33566(18) 0.0384(8) Uani 1 1 d . . . . .
H10A H 1.189281 0.233057 1.373981 0.058 Uiso 1 1 calc R U . . .
H10B H 1.060198 0.157939 1.361217 0.058 Uiso 1 1 calc R U . . .
H10C H 1.149461 0.130249 1.313788 0.058 Uiso 1 1 calc R U . . .
C11 C 0.8384(2) 0.40543(17) 0.71128(15) 0.0167(5) Uani 1 1 d . . . . .
C12 C 0.8123(2) 0.43694(17) 0.65957(15) 0.0178(5) Uani 1 1 d . . . . .
C13 C 0.7699(2) 0.46927(18) 0.59938(15) 0.0186(5) Uani 1 1 d . . . . .
C14 C 0.7215(2) 0.53578(19) 0.61875(16) 0.0219(6) Uani 1 1 d . . . . .
H14 H 0.718814 0.561185 0.672034 0.026 Uiso 1 1 calc R U . . .
C15 C 0.6774(2) 0.56481(19) 0.56069(16) 0.0233(6) Uani 1 1 d . . . . .
H15 H 0.646042 0.610809 0.574395 0.028 Uiso 1 1 calc R U . . .
C16 C 0.6791(2) 0.52662(18) 0.48254(15) 0.0197(5) Uani 1 1 d . . . . .
C17 C 0.7244(2) 0.45873(19) 0.46278(16) 0.0221(6) Uani 1 1 d . . . . .
H17 H 0.723471 0.431086 0.409381 0.027 Uiso 1 1 calc R U . . .
C18 C 0.7709(2) 0.43120(18) 0.52042(15) 0.0203(5) Uani 1 1 d . . . . .
H18 H 0.803718 0.386306 0.506348 0.024 Uiso 1 1 calc R U . . .
C19 C 0.6359(2) 0.5576(2) 0.41846(17) 0.0263(6) Uani 1 1 d . . . . .
C20 C 0.5874(3) 0.6773(3) 0.3849(2) 0.0451(9) Uani 1 1 d . . . . .
H20A H 0.582635 0.738082 0.409293 0.068 Uiso 1 1 calc R U . . .
H20B H 0.640370 0.688903 0.346112 0.068 Uiso 1 1 calc R U . . .
H20C H 0.513023 0.629760 0.359328 0.068 Uiso 1 1 calc R U . . .
C21 C 0.6721(2) 0.44101(17) 0.86515(15) 0.0185(5) Uani 1 1 d . . . . .
C22 C 0.7292(3) 0.4936(2) 0.93903(17) 0.0292(6) Uani 1 1 d . . . . .
H22 H 0.773342 0.470411 0.966018 0.035 Uiso 1 1 calc R U . . .
C23 C 0.7220(3) 0.5790(2) 0.97322(19) 0.0412(8) Uani 1 1 d . . . . .
H23 H 0.761197 0.614453 1.023532 0.049 Uiso 1 1 calc R U . . .
C24 C 0.6579(3) 0.6127(2) 0.9342(2) 0.0468(9) Uani 1 1 d . . . . .
H24 H 0.652386 0.671163 0.958003 0.056 Uiso 1 1 calc R U . . .
C25 C 0.6013(3) 0.5619(2) 0.8604(2) 0.0457(9) Uani 1 1 d . . . . .
H25 H 0.557294 0.585442 0.833719 0.055 Uiso 1 1 calc R U . . .
C26 C 0.6093(3) 0.4763(2) 0.82571(18) 0.0316(7) Uani 1 1 d . . . . .
H26 H 0.571637 0.441851 0.774830 0.038 Uiso 1 1 calc R U . . .
C27 C 0.6245(2) 0.25182(17) 0.89022(14) 0.0153(5) Uani 1 1 d . . . . .
C28 C 0.5368(2) 0.26012(19) 0.92960(15) 0.0209(6) Uani 1 1 d . . . . .
H28 H 0.513606 0.310025 0.925262 0.025 Uiso 1 1 calc R U . . .
C29 C 0.4834(2) 0.19561(19) 0.97510(16) 0.0244(6) Uani 1 1 d . . . . .
H29 H 0.423452 0.201241 1.001621 0.029 Uiso 1 1 calc R U . . .
C30 C 0.5173(2) 0.12307(19) 0.98198(16) 0.0240(6) Uani 1 1 d . . . . .
H30 H 0.480726 0.079026 1.013217 0.029 Uiso 1 1 calc R U . . .
C31 C 0.6045(2) 0.11486(18) 0.94332(15) 0.0214(6) Uani 1 1 d . . . . .
H31 H 0.627633 0.065039 0.948211 0.026 Uiso 1 1 calc R U . . .
C32 C 0.6586(2) 0.17852(17) 0.89751(14) 0.0171(5) Uani 1 1 d . . . . .
H32 H 0.718522 0.172433 0.871179 0.021 Uiso 1 1 calc R U . . .
C33 C 0.5920(2) 0.27337(17) 0.73494(14) 0.0149(5) Uani 1 1 d . . . . .
H33A H 0.613237 0.317981 0.699230 0.018 Uiso 1 1 calc R U . . .
H33B H 0.515241 0.263395 0.747070 0.018 Uiso 1 1 calc R U . . .
C34 C 0.4820(2) 0.06716(17) 0.72598(14) 0.0151(5) Uani 1 1 d . . . . .
C35 C 0.5055(2) -0.00520(18) 0.74772(14) 0.0189(5) Uani 1 1 d . . . . .
H35 H 0.574874 -0.009270 0.738728 0.023 Uiso 1 1 calc R U . . .
C36 C 0.4275(2) -0.07168(19) 0.78263(15) 0.0238(6) Uani 1 1 d . . . . .
H36 H 0.443646 -0.121227 0.797298 0.029 Uiso 1 1 calc R U . . .
C37 C 0.3266(2) -0.06589(19) 0.79607(15) 0.0251(6) Uani 1 1 d . . . . .
H37 H 0.274165 -0.110737 0.820825 0.030 Uiso 1 1 calc R U . . .
C38 C 0.3016(2) 0.00514(19) 0.77354(16) 0.0241(6) Uani 1 1 d . . . . .
H38 H 0.231619 0.008249 0.781894 0.029 Uiso 1 1 calc R U . . .
C39 C 0.3795(2) 0.07182(18) 0.73865(15) 0.0211(6) Uani 1 1 d . . . . .
H39 H 0.362649 0.120740 0.723398 0.025 Uiso 1 1 calc R U . . .
C40 C 0.5259(2) 0.14073(18) 0.58600(14) 0.0162(5) Uani 1 1 d . . . . .
C41 C 0.4268(2) 0.06224(18) 0.55029(14) 0.0176(5) Uani 1 1 d . . . . .
H41 H 0.388606 0.013785 0.577557 0.021 Uiso 1 1 calc R U . . .
C42 C 0.3836(2) 0.05461(18) 0.47484(15) 0.0191(5) Uani 1 1 d . . . . .
H42 H 0.316257 0.000530 0.450892 0.023 Uiso 1 1 calc R U . . .
C43 C 0.4371(2) 0.12463(19) 0.43417(15) 0.0228(6) Uani 1 1 d . . . . .
H43 H 0.405945 0.119997 0.383278 0.027 Uiso 1 1 calc R U . . .
C44 C 0.5369(2) 0.2015(2) 0.46880(16) 0.0308(7) Uani 1 1 d . . . . .
H44 H 0.575074 0.249601 0.441199 0.037 Uiso 1 1 calc R U . . .
C45 C 0.5816(2) 0.2089(2) 0.54345(16) 0.0267(6) Uani 1 1 d . . . . .
H45 H 0.651163 0.261112 0.565937 0.032 Uiso 1 1 calc R U . . .
C46 C 0.8103(2) 0.18644(18) 0.47498(15) 0.0211(6) Uani 1 1 d . . . . .
H46 H 0.757856 0.138842 0.497564 0.025 Uiso 1 1 calc R U . . .
C47 C 0.7842(2) 0.1899(2) 0.39867(16) 0.0285(6) Uani 1 1 d . . . . .
H47 H 0.714695 0.144544 0.369449 0.034 Uiso 1 1 calc R U . . .
C48 C 0.8593(2) 0.2592(2) 0.36548(16) 0.0270(6) Uani 1 1 d . . . . .
H48 H 0.842259 0.260906 0.313107 0.032 Uiso 1 1 calc R U . . .
C49 C 0.9597(2) 0.32617(19) 0.40880(16) 0.0244(6) Uani 1 1 d . . . . .
H49 H 1.010646 0.375019 0.386530 0.029 Uiso 1 1 calc R U . . .
C50 C 0.9862(2) 0.32221(18) 0.48456(15) 0.0197(5) Uani 1 1 d . . . . .
H50 H 1.055572 0.368012 0.513657 0.024 Uiso 1 1 calc R U . . .
C51 C 0.9116(2) 0.25143(17) 0.51854(14) 0.0154(5) Uani 1 1 d . . . . .
C52 C 1.0284(2) 0.16654(17) 0.59790(14) 0.0150(5) Uani 1 1 d . . . . .
C53 C 1.1022(2) 0.1790(2) 0.54184(16) 0.0272(6) Uani 1 1 d . . . . .
H53 H 1.110247 0.225656 0.511960 0.033 Uiso 1 1 calc R U . . .
C54 C 1.1640(3) 0.1238(2) 0.52933(18) 0.0333(7) Uani 1 1 d . . . . .
H54 H 1.213077 0.131558 0.490147 0.040 Uiso 1 1 calc R U . . .
C55 C 1.1543(2) 0.0570(2) 0.57398(17) 0.0274(6) Uani 1 1 d . . . . .
H55 H 1.196446 0.018967 0.565220 0.033 Uiso 1 1 calc R U . . .
C56 C 1.0836(2) 0.04603(19) 0.63093(17) 0.0257(6) Uani 1 1 d . . . . .
H56 H 1.078815 0.001883 0.662657 0.031 Uiso 1 1 calc R U . . .
C57 C 1.0191(2) 0.09943(18) 0.64210(16) 0.0209(6) Uani 1 1 d . . . . .
H57 H 0.968428 0.089936 0.680232 0.025 Uiso 1 1 calc R U . . .
C58 C 1.0446(2) 0.35872(17) 0.66409(14) 0.0149(5) Uani 1 1 d . . . . .
H58A H 1.120480 0.366500 0.651158 0.018 Uiso 1 1 calc R U . . .
H58B H 1.025720 0.406075 0.643105 0.018 Uiso 1 1 calc R U . . .
C59 C 1.2070(3) 0.5641(2) 0.74990(17) 0.0365(8) Uani 1 1 d . . . . .
H59 H 1.195333 0.534404 0.695812 0.044 Uiso 1 1 calc R U . . .
C60 C 1.2844(3) 0.6591(2) 0.77691(18) 0.0412(9) Uani 1 1 d . . . . .
H60 H 1.325082 0.694545 0.741322 0.049 Uiso 1 1 calc R U . . .
C61 C 1.3023(2) 0.70228(19) 0.85553(16) 0.0258(6) Uani 1 1 d . . . . .
H61 H 1.356178 0.767113 0.874230 0.031 Uiso 1 1 calc R U . . .
C62 C 1.2420(2) 0.65113(19) 0.90675(16) 0.0252(6) Uani 1 1 d . . . . .
H62 H 1.253920 0.680938 0.960820 0.030 Uiso 1 1 calc R U . . .
C63 C 1.1644(2) 0.55668(18) 0.87982(15) 0.0216(6) Uani 1 1 d . . . . .
H63 H 1.122727 0.521938 0.915462 0.026 Uiso 1 1 calc R U . . .
C64 C 1.1467(2) 0.51214(17) 0.80109(14) 0.0155(5) Uani 1 1 d . . . . .
C65 C 1.2384(2) 0.35438(19) 0.80279(16) 0.0229(6) Uani 1 1 d . . . . .
H65 H 1.278591 0.412861 0.787041 0.028 Uiso 1 1 calc R U . . .
C66 C 1.2949(2) 0.3025(2) 0.82540(16) 0.0281(6) Uani 1 1 d . . . . .
H66 H 1.374052 0.326164 0.825544 0.034 Uiso 1 1 calc R U . . .
C67 C 1.2373(2) 0.2168(2) 0.84769(16) 0.0273(6) Uani 1 1 d . . . . .
H67 H 1.276713 0.181980 0.863335 0.033 Uiso 1 1 calc R U . . .
C68 C 1.1222(2) 0.18216(19) 0.84710(16) 0.0260(6) Uani 1 1 d . . . . .
H68 H 1.082196 0.122637 0.861415 0.031 Uiso 1 1 calc R U . . .
C69 C 1.0644(2) 0.23374(18) 0.82574(15) 0.0199(5) Uani 1 1 d . . . . .
H69 H 0.985453 0.210005 0.826428 0.024 Uiso 1 1 calc R U . . .
C70 C 1.1220(2) 0.32012(17) 0.80331(14) 0.0165(5) Uani 1 1 d . . . . .
O5 O 0.4222(5) 0.2206(4) 0.1790(3) 0.0598(19) Uani 0.499(6) 1 d . . P A 2
H5A H 0.365029 0.171077 0.156639 0.090 Uiso 0.499(6) 1 calc R U P A 2
O5A O 0.4744(4) 0.3014(3) 0.3288(2) 0.0429(15) Uani 0.501(6) 1 d . . P A 1
H5AA H 0.513986 0.359346 0.328394 0.064 Uiso 0.501(6) 1 calc R U P A 1
O6 O 0.2785(3) 0.0553(2) 0.09660(18) 0.0674(8) Uani 1 1 d . . . . .
H6 H 0.259095 0.028515 0.134004 0.101 Uiso 1 1 calc R U . . .
C71 C 0.4043(4) 0.2541(3) 0.2565(3) 0.0778(14) Uani 1 1 d . . . . .
H71A H 0.450941 0.253697 0.214137 0.117 Uiso 0.501(6) 1 calc R U P A 1
H71B H 0.357867 0.288516 0.247699 0.117 Uiso 0.501(6) 1 calc R U P A 1
H71C H 0.355621 0.187304 0.257927 0.117 Uiso 0.501(6) 1 calc R U P A 1
H71D H 0.338350 0.269247 0.255107 0.117 Uiso 0.499(6) 1 calc R U P A 2
H71E H 0.470463 0.312393 0.282325 0.117 Uiso 0.499(6) 1 calc R U P A 2
H71F H 0.391661 0.203608 0.285618 0.117 Uiso 0.499(6) 1 calc R U P A 2
C72 C 0.1994(4) 0.0882(3) 0.0756(3) 0.0652(12) Uani 1 1 d . . . . .
H72A H 0.209103 0.101748 0.023608 0.098 Uiso 1 1 calc R U . . .
H72B H 0.209725 0.147525 0.113582 0.098 Uiso 1 1 calc R U . . .
H72C H 0.123724 0.038500 0.074764 0.098 Uiso 1 1 calc R U . . .

loop_
_atom_site_aniso_label
_atom_site_aniso_U_11
_atom_site_aniso_U_22
_atom_site_aniso_U_33
_atom_site_aniso_U_23
_atom_site_aniso_U_13
_atom_site_aniso_U_12
Pt1 0.01320(5) 0.01183(5) 0.01023(5) 0.00218(3) 0.00017(3) 0.00410(4)
Ag2 0.01267(9) 0.01335(9) 0.01452(9) 0.00266(7) 0.00157(7) 0.00455(7)
Cl1 0.0192(3) 0.0254(3) 0.0369(4) 0.0182(3) 0.0071(3) 0.0103(3)
P1 0.0141(3) 0.0121(3) 0.0125(3) 0.0026(2) 0.0014(2) 0.0049(2)
P2 0.0118(3) 0.0134(3) 0.0130(3) 0.0027(2) 0.0009(2) 0.0037(2)
P3 0.0129(3) 0.0137(3) 0.0116(3) 0.0019(2) 0.0011(2) 0.0045(2)
P4 0.0134(3) 0.0129(3) 0.0111(3) 0.0021(2) 0.0004(2) 0.0039(2)
O1 0.0427(12) 0.0360(12) 0.0285(11) 0.0119(9) -0.0028(9) 0.0263(10)
O2 0.0843(19) 0.0557(15) 0.0228(12) 0.0109(11) -0.0011(12) 0.0484(15)
O3 0.0368(12) 0.0263(10) 0.0212(10) 0.0111(8) -0.0080(9) 0.0074(9)
O4 0.0247(10) 0.0273(11) 0.0303(11) 0.0156(9) 0.0001(9) 0.0056(9)
C1 0.0157(12) 0.0174(12) 0.0172(14) 0.0015(10) 0.0047(10) 0.0045(10)
C2 0.0217(14) 0.0248(14) 0.0155(14) 0.0055(11) 0.0016(11) 0.0080(11)
C3 0.0201(13) 0.0259(14) 0.0185(14) 0.0083(11) 0.0031(11) 0.0097(11)
C4 0.0259(14) 0.0218(14) 0.0200(14) 0.0070(11) -0.0005(11) 0.0060(12)
C5 0.0248(14) 0.0268(14) 0.0156(13) 0.0049(11) -0.0011(11) 0.0081(12)
C6 0.0197(13) 0.0255(14) 0.0190(14) 0.0087(11) 0.0025(11) 0.0084(11)
C7 0.0263(15) 0.0222(14) 0.0252(15) 0.0082(11) -0.0008(12) 0.0069(12)
C8 0.0282(15) 0.0237(14) 0.0176(14) 0.0020(11) -0.0052(12) 0.0076(12)
C9 0.0200(14) 0.0295(15) 0.0196(14) 0.0092(11) 0.0029(11) 0.0102(12)
C10 0.048(2) 0.0331(17) 0.0282(17) 0.0136(13) -0.0139(15) 0.0090(15)
C11 0.0137(12) 0.0132(12) 0.0188(13) 0.0010(10) 0.0024(10) 0.0023(10)
C12 0.0169(13) 0.0162(12) 0.0183(13) 0.0061(10) 0.0015(10) 0.0039(10)
C13 0.0152(12) 0.0178(13) 0.0206(14) 0.0080(10) 0.0002(10) 0.0031(10)
C14 0.0233(14) 0.0230(14) 0.0180(14) 0.0050(11) 0.0005(11) 0.0082(11)
C15 0.0255(14) 0.0224(14) 0.0258(15) 0.0075(11) 0.0013(12) 0.0131(12)
C16 0.0181(13) 0.0199(13) 0.0222(14) 0.0101(11) 0.0010(11) 0.0067(11)
C17 0.0250(14) 0.0230(14) 0.0195(14) 0.0093(11) 0.0052(11) 0.0087(12)
C18 0.0211(13) 0.0189(13) 0.0233(14) 0.0096(11) 0.0054(11) 0.0083(11)
C19 0.0264(15) 0.0325(16) 0.0250(16) 0.0120(12) 0.0016(12) 0.0148(13)
C20 0.059(2) 0.053(2) 0.041(2) 0.0210(16) -0.0028(17) 0.0384(19)
C21 0.0213(13) 0.0139(12) 0.0213(14) 0.0041(10) 0.0091(11) 0.0079(10)
C22 0.0392(17) 0.0223(14) 0.0241(15) 0.0023(12) 0.0046(13) 0.0121(13)
C23 0.058(2) 0.0283(17) 0.0323(18) -0.0033(13) 0.0093(16) 0.0174(16)
C24 0.066(2) 0.0278(17) 0.052(2) -0.0006(15) 0.0185(19) 0.0282(17)
C25 0.058(2) 0.0361(18) 0.057(2) 0.0105(16) 0.0061(19) 0.0346(18)
C26 0.0406(18) 0.0270(15) 0.0323(17) 0.0037(13) 0.0016(14) 0.0209(14)
C27 0.0164(12) 0.0146(12) 0.0108(12) 0.0007(9) -0.0021(10) 0.0036(10)
C28 0.0199(13) 0.0238(14) 0.0201(14) 0.0063(11) 0.0028(11) 0.0096(11)
C29 0.0211(14) 0.0281(15) 0.0223(15) 0.0075(11) 0.0064(11) 0.0071(12)
C30 0.0246(14) 0.0200(13) 0.0203(14) 0.0074(11) 0.0041(11) 0.0006(11)
C31 0.0267(14) 0.0143(12) 0.0207(14) 0.0042(10) 0.0006(11) 0.0061(11)
C32 0.0179(13) 0.0153(12) 0.0127(12) -0.0005(10) 0.0005(10) 0.0030(10)
C33 0.0139(12) 0.0159(12) 0.0156(13) 0.0042(10) 0.0011(10) 0.0069(10)
C34 0.0166(12) 0.0135(12) 0.0114(12) 0.0013(9) -0.0007(10) 0.0033(10)
C35 0.0155(13) 0.0186(13) 0.0172(13) 0.0020(10) -0.0015(10) 0.0029(10)
C36 0.0242(14) 0.0192(13) 0.0196(14) 0.0069(11) -0.0022(11) -0.0004(11)
C37 0.0243(14) 0.0217(14) 0.0160(14) 0.0025(11) 0.0044(11) -0.0035(11)
C38 0.0170(13) 0.0231(14) 0.0231(15) -0.0017(11) 0.0055(11) 0.0021(11)
C39 0.0190(13) 0.0173(13) 0.0234(14) 0.0007(10) 0.0032(11) 0.0055(11)
C40 0.0149(12) 0.0198(12) 0.0136(12) 0.0008(10) 0.0010(10) 0.0084(10)
C41 0.0183(13) 0.0178(12) 0.0165(13) 0.0018(10) 0.0032(10) 0.0080(10)
C42 0.0164(13) 0.0188(13) 0.0185(13) -0.0018(10) 0.0004(10) 0.0064(11)
C43 0.0253(14) 0.0296(15) 0.0152(13) 0.0043(11) 0.0010(11) 0.0134(12)
C44 0.0310(16) 0.0331(16) 0.0202(15) 0.0120(12) 0.0025(12) 0.0023(13)
C45 0.0209(14) 0.0273(15) 0.0217(15) 0.0073(12) -0.0001(12) -0.0012(12)
C46 0.0217(14) 0.0175(13) 0.0185(14) 0.0041(10) -0.0003(11) 0.0026(11)
C47 0.0285(15) 0.0226(14) 0.0218(15) 0.0010(11) -0.0087(12) 0.0005(12)
C48 0.0342(16) 0.0303(15) 0.0132(13) 0.0053(11) -0.0014(12) 0.0101(13)
C49 0.0260(15) 0.0247(14) 0.0208(14) 0.0085(11) 0.0046(12) 0.0070(12)
C50 0.0168(13) 0.0215(13) 0.0177(13) 0.0035(10) 0.0015(10) 0.0051(11)
C51 0.0189(13) 0.0150(12) 0.0123(12) 0.0009(9) 0.0017(10) 0.0079(10)
C52 0.0121(12) 0.0159(12) 0.0135(12) -0.0008(9) -0.0024(10) 0.0045(10)
C53 0.0309(16) 0.0410(17) 0.0224(15) 0.0166(13) 0.0101(12) 0.0229(14)
C54 0.0369(17) 0.053(2) 0.0265(16) 0.0172(14) 0.0160(14) 0.0312(16)
C55 0.0273(15) 0.0318(16) 0.0319(16) 0.0068(12) 0.0057(13) 0.0214(13)
C56 0.0245(15) 0.0223(14) 0.0344(17) 0.0129(12) 0.0061(13) 0.0106(12)
C57 0.0190(13) 0.0220(13) 0.0226(14) 0.0066(11) 0.0065(11) 0.0084(11)
C58 0.0139(12) 0.0150(12) 0.0127(12) 0.0024(9) 0.0017(10) 0.0032(10)
C59 0.0477(19) 0.0232(15) 0.0151(14) -0.0005(11) 0.0035(13) -0.0069(14)
C60 0.052(2) 0.0254(16) 0.0222(16) 0.0073(13) 0.0046(15) -0.0098(14)
C61 0.0276(15) 0.0165(13) 0.0217(14) 0.0029(11) -0.0042(12) -0.0013(11)
C62 0.0256(15) 0.0238(14) 0.0170(14) -0.0005(11) -0.0014(11) 0.0034(12)
C63 0.0222(14) 0.0215(13) 0.0152(13) 0.0037(10) 0.0026(11) 0.0031(11)
C64 0.0140(12) 0.0147(12) 0.0157(13) 0.0012(10) -0.0013(10) 0.0052(10)
C65 0.0205(14) 0.0251(14) 0.0226(14) 0.0062(11) 0.0033(11) 0.0084(11)
C66 0.0223(14) 0.0404(17) 0.0268(16) 0.0080(13) 0.0038(12) 0.0178(13)
C67 0.0336(16) 0.0320(15) 0.0238(15) 0.0020(12) -0.0017(12) 0.0235(13)
C68 0.0328(16) 0.0205(14) 0.0268(15) 0.0051(11) 0.0010(12) 0.0135(12)
C69 0.0203(13) 0.0180(13) 0.0187(13) 0.0011(10) -0.0010(11) 0.0068(11)
C70 0.0188(13) 0.0183(12) 0.0114(12) -0.0001(10) 0.0005(10) 0.0084(10)
O5 0.097(5) 0.071(4) 0.048(3) 0.021(3) 0.019(3) 0.068(4)
O5A 0.057(3) 0.035(3) 0.022(2) 0.0111(19) -0.003(2) 0.003(2)
O6 0.082(2) 0.0676(19) 0.066(2) 0.0258(15) 0.0239(16) 0.0379(17)
C71 0.079(3) 0.066(3) 0.084(4) 0.027(3) 0.007(3) 0.021(3)
C72 0.062(3) 0.0304(19) 0.098(3) 0.007(2) -0.024(2) 0.0207(19)

loop_
_atom_type_symbol
_atom_type_description
_atom_type_scat_dispersion_real
_atom_type_scat_dispersion_imag
_atom_type_scat_source
C C 0.0033 0.0016 'International Tables Vol C Tables 4.2.6.8 and 6.1.1.4'
H H 0.0000 0.0000 'International Tables Vol C Tables 4.2.6.8 and 6.1.1.4'
Ag Ag -0.8971 1.1015 'International Tables Vol C Tables 4.2.6.8 and 6.1.1.4'
Cl Cl 0.1484 0.1585 'International Tables Vol C Tables 4.2.6.8 and 6.1.1.4'
O O 0.0106 0.0060 'International Tables Vol C Tables 4.2.6.8 and 6.1.1.4'
P P 0.1023 0.0942 'International Tables Vol C Tables 4.2.6.8 and 6.1.1.4'
Pt Pt -1.7033 8.3905 'International Tables Vol C Tables 4.2.6.8 and 6.1.1.4'

loop_
_geom_angle_atom_site_label_1
_geom_angle_atom_site_label_2
_geom_angle_atom_site_label_3
_geom_angle
_geom_angle_site_symmetry_1
_geom_angle_site_symmetry_3
_geom_angle_publ_flag
P1 Pt1 Ag2 88.025(16) . . ?
P4 Pt1 Ag2 87.872(16) . . ?
P4 Pt1 P1 174.16(2) . . ?
C1 Pt1 Ag2 104.16(7) . . ?
C1 Pt1 P1 94.06(7) . . ?
C1 Pt1 P4 90.98(7) . . ?
C1 Pt1 C11 173.10(10) . . ?
C11 Pt1 Ag2 82.71(7) . . ?
C11 Pt1 P1 85.47(7) . . ?
C11 Pt1 P4 89.89(7) . . ?
Cl1 Ag2 Pt1 109.726(19) . . ?
P2 Ag2 Pt1 91.321(16) . . ?
P2 Ag2 Cl1 107.97(2) . . ?
P3 Ag2 Pt1 87.814(16) . . ?
P3 Ag2 Cl1 115.72(2) . . ?
P3 Ag2 P2 133.78(2) . . ?
C21 P1 Pt1 111.89(8) . . ?
C21 P1 C33 105.09(12) . . ?
C27 P1 Pt1 118.70(8) . . ?
C27 P1 C21 104.55(11) . . ?
C27 P1 C33 103.21(11) . . ?
C33 P1 Pt1 112.16(8) . . ?
C33 P2 Ag2 109.69(8) . . ?
C34 P2 Ag2 120.88(8) . . ?
C34 P2 C33 103.98(11) . . ?
C34 P2 C40 104.77(11) . . ?
C40 P2 Ag2 113.81(8) . . ?
C40 P2 C33 101.64(11) . . ?
C51 P3 Ag2 118.20(8) . . ?
C51 P3 C58 101.29(11) . . ?
C52 P3 Ag2 114.12(8) . . ?
C52 P3 C51 103.12(11) . . ?
C52 P3 C58 103.87(11) . . ?
C58 P3 Ag2 114.35(8) . . ?
C58 P4 Pt1 110.75(8) . . ?
C64 P4 Pt1 112.50(8) . . ?
C64 P4 C58 104.09(11) . . ?
C64 P4 C70 104.30(11) . . ?
C70 P4 Pt1 119.57(8) . . ?
C70 P4 C58 104.22(11) . . ?
C19 O1 C20 115.3(2) . . ?
C9 O3 C10 114.2(2) . . ?
C2 C1 Pt1 177.9(2) . . ?
C1 C2 C3 170.5(3) . . ?
C4 C3 C2 122.7(2) . . ?
C4 C3 C8 118.8(2) . . ?
C8 C3 C2 118.5(2) . . ?
C3 C4 H4 119.5 . . ?
C5 C4 C3 121.0(2) . . ?
C5 C4 H4 119.5 . . ?
C4 C5 H5 120.0 . . ?
C4 C5 C6 120.0(2) . . ?
C6 C5 H5 120.0 . . ?
C5 C6 C9 123.1(2) . . ?
C7 C6 C5 119.4(2) . . ?
C7 C6 C9 117.6(2) . . ?
C6 C7 H7 119.7 . . ?
C8 C7 C6 120.7(2) . . ?
C8 C7 H7 119.7 . . ?
C3 C8 H8 119.9 . . ?
C7 C8 C3 120.2(2) . . ?
C7 C8 H8 119.9 . . ?
O3 C9 C6 112.8(2) . . ?
O4 C9 O3 122.8(2) . . ?
O4 C9 C6 124.4(2) . . ?
O3 C10 H10A 109.5 . . ?
O3 C10 H10B 109.5 . . ?
O3 C10 H10C 109.5 . . ?
H10A C10 H10B 109.5 . . ?
H10A C10 H10C 109.5 . . ?
H10B C10 H10C 109.5 . . ?
C12 C11 Pt1 173.3(2) . . ?
C11 C12 C13 174.3(3) . . ?
C14 C13 C12 120.5(2) . . ?
C18 C13 C12 120.6(2) . . ?
C18 C13 C14 118.8(2) . . ?
C13 C14 H14 119.7 . . ?
C15 C14 C13 120.6(3) . . ?
C15 C14 H14 119.7 . . ?
C14 C15 H15 120.0 . . ?
C14 C15 C16 120.1(3) . . ?
C16 C15 H15 120.0 . . ?
C15 C16 C17 119.7(2) . . ?
C15 C16 C19 122.0(2) . . ?
C17 C16 C19 118.3(2) . . ?
C16 C17 H17 119.8 . . ?
C18 C17 C16 120.5(3) . . ?
C18 C17 H17 119.8 . . ?
C13 C18 H18 119.8 . . ?
C17 C18 C13 120.3(2) . . ?
C17 C18 H18 119.8 . . ?
O1 C19 C16 111.8(2) . . ?
O2 C19 O1 123.1(3) . . ?
O2 C19 C16 125.1(3) . . ?
O1 C20 H20A 109.5 . . ?
O1 C20 H20B 109.5 . . ?
O1 C20 H20C 109.5 . . ?
H20A C20 H20B 109.5 . . ?
H20A C20 H20C 109.5 . . ?
H20B C20 H20C 109.5 . . ?
C22 C21 P1 116.5(2) . . ?
C26 C21 P1 124.2(2) . . ?
C26 C21 C22 119.3(2) . . ?
C21 C22 H22 119.7 . . ?
C23 C22 C21 120.6(3) . . ?
C23 C22 H22 119.7 . . ?
C22 C23 H23 120.1 . . ?
C24 C23 C22 119.8(3) . . ?
C24 C23 H23 120.1 . . ?
C23 C24 H24 119.8 . . ?
C23 C24 C25 120.5(3) . . ?
C25 C24 H24 119.8 . . ?
C24 C25 H25 120.2 . . ?
C24 C25 C26 119.7(3) . . ?
C26 C25 H25 120.2 . . ?
C21 C26 C25 120.2(3) . . ?
C21 C26 H26 119.9 . . ?
C25 C26 H26 119.9 . . ?
C28 C27 P1 120.73(19) . . ?
C28 C27 C32 119.5(2) . . ?
C32 C27 P1 119.73(19) . . ?
C27 C28 H28 119.9 . . ?
C29 C28 C27 120.1(2) . . ?
C29 C28 H28 119.9 . . ?
C28 C29 H29 119.9 . . ?
C30 C29 C28 120.2(3) . . ?
C30 C29 H29 119.9 . . ?
C29 C30 H30 120.1 . . ?
C31 C30 C29 119.9(2) . . ?
C31 C30 H30 120.1 . . ?
C30 C31 H31 119.7 . . ?
C30 C31 C32 120.7(2) . . ?
C32 C31 H31 119.7 . . ?
C27 C32 H32 120.2 . . ?
C31 C32 C27 119.7(2) . . ?
C31 C32 H32 120.2 . . ?
P1 C33 P2 113.69(12) . . ?
P1 C33 H33A 108.8 . . ?
P1 C33 H33B 108.8 . . ?
P2 C33 H33A 108.8 . . ?
P2 C33 H33B 108.8 . . ?
H33A C33 H33B 107.7 . . ?
C35 C34 P2 118.14(19) . . ?
C35 C34 C39 119.5(2) . . ?
C39 C34 P2 122.33(19) . . ?
C34 C35 H35 120.0 . . ?
C34 C35 C36 120.1(2) . . ?
C36 C35 H35 120.0 . . ?
C35 C36 H36 119.9 . . ?
C37 C36 C35 120.2(3) . . ?
C37 C36 H36 119.9 . . ?
C36 C37 H37 119.9 . . ?
C36 C37 C38 120.2(2) . . ?
C38 C37 H37 119.9 . . ?
C37 C38 H38 120.1 . . ?
C37 C38 C39 119.7(3) . . ?
C39 C38 H38 120.1 . . ?
C34 C39 H39 119.9 . . ?
C38 C39 C34 120.3(2) . . ?
C38 C39 H39 119.9 . . ?
C41 C40 P2 123.24(19) . . ?
C41 C40 C45 118.4(2) . . ?
C45 C40 P2 118.30(19) . . ?
C40 C41 H41 119.9 . . ?
C42 C41 C40 120.2(2) . . ?
C42 C41 H41 119.9 . . ?
C41 C42 H42 119.5 . . ?
C43 C42 C41 121.0(2) . . ?
C43 C42 H42 119.5 . . ?
C42 C43 H43 120.5 . . ?
C42 C43 C44 119.0(2) . . ?
C44 C43 H43 120.5 . . ?
C43 C44 H44 119.8 . . ?
C43 C44 C45 120.5(3) . . ?
C45 C44 H44 119.8 . . ?
C40 C45 H45 119.5 . . ?
C44 C45 C40 120.9(2) . . ?
C44 C45 H45 119.5 . . ?
C47 C46 H46 119.5 . . ?
C51 C46 H46 119.5 . . ?
C51 C46 C47 121.0(2) . . ?
C46 C47 H47 120.0 . . ?
C48 C47 C46 120.0(3) . . ?
C48 C47 H47 120.0 . . ?
C47 C48 H48 120.1 . . ?
C47 C48 C49 119.8(2) . . ?
C49 C48 H48 120.1 . . ?
C48 C49 H49 119.9 . . ?
C48 C49 C50 120.2(2) . . ?
C50 C49 H49 119.9 . . ?
C49 C50 H50 119.7 . . ?
C49 C50 C51 120.6(2) . . ?
C51 C50 H50 119.7 . . ?
C46 C51 P3 117.70(18) . . ?
C46 C51 C50 118.3(2) . . ?
C50 C51 P3 123.88(19) . . ?
C53 C52 P3 122.27(19) . . ?
C57 C52 P3 118.58(19) . . ?
C57 C52 C53 119.2(2) . . ?
C52 C53 H53 119.8 . . ?
C54 C53 C52 120.3(3) . . ?
C54 C53 H53 119.8 . . ?
C53 C54 H54 120.0 . . ?
C53 C54 C55 120.0(3) . . ?
C55 C54 H54 120.0 . . ?
C54 C55 H55 120.0 . . ?
C56 C55 C54 120.0(3) . . ?
C56 C55 H55 120.0 . . ?
C55 C56 H56 120.0 . . ?
C55 C56 C57 120.0(2) . . ?
C57 C56 H56 120.0 . . ?
C52 C57 C56 120.4(2) . . ?
C52 C57 H57 119.8 . . ?
C56 C57 H57 119.8 . . ?
P3 C58 H58A 108.8 . . ?
P3 C58 H58B 108.8 . . ?
P4 C58 P3 113.65(12) . . ?
P4 C58 H58A 108.8 . . ?
P4 C58 H58B 108.8 . . ?
H58A C58 H58B 107.7 . . ?
C60 C59 H59 119.8 . . ?
C64 C59 H59 119.8 . . ?
C64 C59 C60 120.5(3) . . ?
C59 C60 H60 120.0 . . ?
C61 C60 C59 120.0(3) . . ?
C61 C60 H60 120.0 . . ?
C60 C61 H61 120.1 . . ?
C62 C61 C60 119.8(2) . . ?
C62 C61 H61 120.1 . . ?
C61 C62 H62 119.9 . . ?
C61 C62 C63 120.2(2) . . ?
C63 C62 H62 119.9 . . ?
C62 C63 H63 119.8 . . ?
C62 C63 C64 120.5(2) . . ?
C64 C63 H63 119.8 . . ?
C59 C64 P4 122.74(19) . . ?
C59 C64 C63 119.0(2) . . ?
C63 C64 P4 118.20(18) . . ?
C66 C65 H65 120.2 . . ?
C66 C65 C70 119.7(3) . . ?
C70 C65 H65 120.2 . . ?
C65 C66 H66 119.6 . . ?
C67 C66 C65 120.7(3) . . ?
C67 C66 H66 119.6 . . ?
C66 C67 H67 120.2 . . ?
C66 C67 C68 119.6(3) . . ?
C68 C67 H67 120.2 . . ?
C67 C68 H68 119.8 . . ?
C67 C68 C69 120.4(3) . . ?
C69 C68 H68 119.8 . . ?
C68 C69 H69 119.9 . . ?
C68 C69 C70 120.2(3) . . ?
C70 C69 H69 119.9 . . ?
C65 C70 P4 119.29(19) . . ?
C69 C70 P4 121.37(19) . . ?
C69 C70 C65 119.3(2) . . ?
C71 O5 H5A 109.5 . . ?
C71 O5A H5AA 109.5 . . ?
C72 O6 H6 109.5 . . ?
O5 C71 H71D 109.5 . . ?
O5 C71 H71E 109.5 . . ?
O5 C71 H71F 109.5 . . ?
O5A C71 H71A 109.5 . . ?
O5A C71 H71B 109.5 . . ?
O5A C71 H71C 109.5 . . ?
H71A C71 H71B 109.5 . . ?
H71A C71 H71C 109.5 . . ?
H71B C71 H71C 109.5 . . ?
H71D C71 H71E 109.5 . . ?
H71D C71 H71F 109.5 . . ?
H71E C71 H71F 109.5 . . ?
O6 C72 H72A 109.5 . . ?
O6 C72 H72B 109.5 . . ?
O6 C72 H72C 109.5 . . ?
H72A C72 H72B 109.5 . . ?
H72A C72 H72C 109.5 . . ?
H72B C72 H72C 109.5 . . ?

loop_
_geom_bond_atom_site_label_1
_geom_bond_atom_site_label_2
_geom_bond_distance
_geom_bond_site_symmetry_2
_geom_bond_publ_flag
Pt1 Ag2 3.0418(3) . ?
Pt1 P1 2.3046(7) . ?
Pt1 P4 2.2960(7) . ?
Pt1 C1 1.998(3) . ?
Pt1 C11 2.002(3) . ?
Ag2 Cl1 2.5526(6) . ?
Ag2 P2 2.4730(7) . ?
Ag2 P3 2.4676(7) . ?
P1 C21 1.817(2) . ?
P1 C27 1.811(2) . ?
P1 C33 1.836(2) . ?
P2 C33 1.853(2) . ?
P2 C34 1.827(2) . ?
P2 C40 1.828(2) . ?
P3 C51 1.830(2) . ?
P3 C52 1.825(2) . ?
P3 C58 1.845(2) . ?
P4 C58 1.829(2) . ?
P4 C64 1.810(2) . ?
P4 C70 1.819(3) . ?
O1 C19 1.330(3) . ?
O1 C20 1.451(3) . ?
O2 C19 1.204(4) . ?
O3 C9 1.342(3) . ?
O3 C10 1.454(3) . ?
O4 C9 1.211(3) . ?
C1 C2 1.213(4) . ?
C2 C3 1.438(4) . ?
C3 C4 1.398(4) . ?
C3 C8 1.400(4) . ?
C4 H4 0.9500 . ?
C4 C5 1.383(4) . ?
C5 H5 0.9500 . ?
C5 C6 1.394(4) . ?
C6 C7 1.393(4) . ?
C6 C9 1.484(4) . ?
C7 H7 0.9500 . ?
C7 C8 1.386(4) . ?
C8 H8 0.9500 . ?
C10 H10A 0.9800 . ?
C10 H10B 0.9800 . ?
C10 H10C 0.9800 . ?
C11 C12 1.214(4) . ?
C12 C13 1.440(3) . ?
C13 C14 1.403(4) . ?
C13 C18 1.401(4) . ?
C14 H14 0.9500 . ?
C14 C15 1.389(4) . ?
C15 H15 0.9500 . ?
C15 C16 1.390(4) . ?
C16 C17 1.393(4) . ?
C16 C19 1.487(4) . ?
C17 H17 0.9500 . ?
C17 C18 1.385(4) . ?
C18 H18 0.9500 . ?
C20 H20A 0.9800 . ?
C20 H20B 0.9800 . ?
C20 H20C 0.9800 . ?
C21 C22 1.395(4) . ?
C21 C26 1.388(4) . ?
C22 H22 0.9500 . ?
C22 C23 1.379(4) . ?
C23 H23 0.9500 . ?
C23 C24 1.379(5) . ?
C24 H24 0.9500 . ?
C24 C25 1.387(5) . ?
C25 H25 0.9500 . ?
C25 C26 1.389(4) . ?
C26 H26 0.9500 . ?
C27 C28 1.394(4) . ?
C27 C32 1.399(3) . ?
C28 H28 0.9500 . ?
C28 C29 1.387(4) . ?
C29 H29 0.9500 . ?
C29 C30 1.384(4) . ?
C30 H30 0.9500 . ?
C30 C31 1.382(4) . ?
C31 H31 0.9500 . ?
C31 C32 1.385(3) . ?
C32 H32 0.9500 . ?
C33 H33A 0.9900 . ?
C33 H33B 0.9900 . ?
C34 C35 1.389(3) . ?
C34 C39 1.394(4) . ?
C35 H35 0.9500 . ?
C35 C36 1.390(3) . ?
C36 H36 0.9500 . ?
C36 C37 1.382(4) . ?
C37 H37 0.9500 . ?
C37 C38 1.386(4) . ?
C38 H38 0.9500 . ?
C38 C39 1.391(4) . ?
C39 H39 0.9500 . ?
C40 C41 1.393(3) . ?
C40 C45 1.393(4) . ?
C41 H41 0.9500 . ?
C41 C42 1.391(4) . ?
C42 H42 0.9500 . ?
C42 C43 1.384(4) . ?
C43 H43 0.9500 . ?
C43 C44 1.384(4) . ?
C44 H44 0.9500 . ?
C44 C45 1.386(4) . ?
C45 H45 0.9500 . ?
C46 H46 0.9500 . ?
C46 C47 1.392(4) . ?
C46 C51 1.387(3) . ?
C47 H47 0.9500 . ?
C47 C48 1.380(4) . ?
C48 H48 0.9500 . ?
C48 C49 1.385(4) . ?
C49 H49 0.9500 . ?
C49 C50 1.387(4) . ?
C50 H50 0.9500 . ?
C50 C51 1.398(3) . ?
C52 C53 1.390(4) . ?
C52 C57 1.388(3) . ?
C53 H53 0.9500 . ?
C53 C54 1.385(4) . ?
C54 H54 0.9500 . ?
C54 C55 1.387(4) . ?
C55 H55 0.9500 . ?
C55 C56 1.375(4) . ?
C56 H56 0.9500 . ?
C56 C57 1.389(4) . ?
C57 H57 0.9500 . ?
C58 H58A 0.9900 . ?
C58 H58B 0.9900 . ?
C59 H59 0.9500 . ?
C59 C60 1.386(4) . ?
C59 C64 1.382(4) . ?
C60 H60 0.9500 . ?
C60 C61 1.380(4) . ?
C61 H61 0.9500 . ?
C61 C62 1.376(4) . ?
C62 H62 0.9500 . ?
C62 C63 1.380(4) . ?
C63 H63 0.9500 . ?
C63 C64 1.387(3) . ?
C65 H65 0.9500 . ?
C65 C66 1.389(4) . ?
C65 C70 1.400(4) . ?
C66 H66 0.9500 . ?
C66 C67 1.382(4) . ?
C67 H67 0.9500 . ?
C67 C68 1.382(4) . ?
C68 H68 0.9500 . ?
C68 C69 1.388(4) . ?
C69 H69 0.9500 . ?
C69 C70 1.392(3) . ?
O5 H5A 0.8400 . ?
O5 C71 1.423(7) . ?
O5A H5AA 0.8400 . ?
O5A C71 1.420(6) . ?
O6 H6 0.8400 . ?
O6 C72 1.390(4) . ?
C71 H71A 0.9800 . ?
C71 H71B 0.9800 . ?
C71 H71C 0.9800 . ?
C71 H71D 0.9800 . ?
C71 H71E 0.9800 . ?
C71 H71F 0.9800 . ?
C72 H72A 0.9800 . ?
C72 H72B 0.9800 . ?
C72 H72C 0.9800 . ?

loop_
_geom_torsion_atom_site_label_1
_geom_torsion_atom_site_label_2
_geom_torsion_atom_site_label_3
_geom_torsion_atom_site_label_4
_geom_torsion
_geom_torsion_site_symmetry_1
_geom_torsion_site_symmetry_2
_geom_torsion_site_symmetry_3
_geom_torsion_site_symmetry_4
_geom_torsion_publ_flag
Pt1 P1 C21 C22 -64.4(2) . . . . ?
Pt1 P1 C21 C26 113.8(2) . . . . ?
Pt1 P1 C27 C28 154.06(17) . . . . ?
Pt1 P1 C27 C32 -29.3(2) . . . . ?
Pt1 P1 C33 P2 60.03(14) . . . . ?
Pt1 P4 C58 P3 -55.22(14) . . . . ?
Pt1 P4 C64 C59 -124.8(2) . . . . ?
Pt1 P4 C64 C63 57.3(2) . . . . ?
Pt1 P4 C70 C65 -161.32(17) . . . . ?
Pt1 P4 C70 C69 21.6(2) . . . . ?
Ag2 P2 C33 P1 -41.22(14) . . . . ?
Ag2 P2 C34 C35 -11.4(2) . . . . ?
Ag2 P2 C34 C39 166.70(18) . . . . ?
Ag2 P2 C40 C41 121.2(2) . . . . ?
Ag2 P2 C40 C45 -55.7(2) . . . . ?
Ag2 P3 C51 C46 -30.8(2) . . . . ?
Ag2 P3 C51 C50 152.31(19) . . . . ?
Ag2 P3 C52 C53 163.17(19) . . . . ?
Ag2 P3 C52 C57 -16.7(2) . . . . ?
Ag2 P3 C58 P4 25.65(16) . . . . ?
P1 C21 C22 C23 179.3(2) . . . . ?
P1 C21 C26 C25 -179.7(3) . . . . ?
P1 C27 C28 C29 176.1(2) . . . . ?
P1 C27 C32 C31 -176.28(19) . . . . ?
P2 C34 C35 C36 177.40(19) . . . . ?
P2 C34 C39 C38 -177.37(19) . . . . ?
P2 C40 C41 C42 -178.89(19) . . . . ?
P2 C40 C45 C44 -179.9(2) . . . . ?
P3 C52 C53 C54 -178.7(2) . . . . ?
P3 C52 C57 C56 -179.5(2) . . . . ?
C2 C3 C4 C5 -178.9(3) . . . . ?
C2 C3 C8 C7 -179.8(3) . . . . ?
C3 C4 C5 C6 -1.4(4) . . . . ?
C4 C3 C8 C7 -0.4(4) . . . . ?
C4 C5 C6 C7 -0.2(4) . . . . ?
C4 C5 C6 C9 179.8(3) . . . . ?
C5 C6 C7 C8 1.5(4) . . . . ?
C5 C6 C9 O3 -15.0(4) . . . . ?
C5 C6 C9 O4 166.0(3) . . . . ?
C6 C7 C8 C3 -1.2(4) . . . . ?
C7 C6 C9 O3 165.0(2) . . . . ?
C7 C6 C9 O4 -14.0(4) . . . . ?
C8 C3 C4 C5 1.7(4) . . . . ?
C9 C6 C7 C8 -178.5(3) . . . . ?
C10 O3 C9 O4 -0.8(4) . . . . ?
C10 O3 C9 C6 -179.9(2) . . . . ?
C12 C13 C14 C15 -178.0(2) . . . . ?
C12 C13 C18 C17 176.5(2) . . . . ?
C13 C14 C15 C16 1.2(4) . . . . ?
C14 C13 C18 C17 -0.3(4) . . . . ?
C14 C15 C16 C17 0.4(4) . . . . ?
C14 C15 C16 C19 -178.2(2) . . . . ?
C15 C16 C17 C18 -2.0(4) . . . . ?
C15 C16 C19 O1 16.9(4) . . . . ?
C15 C16 C19 O2 -164.7(3) . . . . ?
C16 C17 C18 C13 1.9(4) . . . . ?
C17 C16 C19 O1 -161.7(2) . . . . ?
C17 C16 C19 O2 16.6(4) . . . . ?
C18 C13 C14 C15 -1.3(4) . . . . ?
C19 C16 C17 C18 176.7(2) . . . . ?
C20 O1 C19 O2 -0.1(4) . . . . ?
C20 O1 C19 C16 178.3(2) . . . . ?
C21 P1 C27 C28 28.5(2) . . . . ?
C21 P1 C27 C32 -154.9(2) . . . . ?
C21 P1 C33 P2 -178.18(12) . . . . ?
C21 C22 C23 C24 0.1(5) . . . . ?
C22 C21 C26 C25 -1.5(4) . . . . ?
C22 C23 C24 C25 -0.6(5) . . . . ?
C23 C24 C25 C26 0.1(6) . . . . ?
C24 C25 C26 C21 1.0(5) . . . . ?
C26 C21 C22 C23 1.0(4) . . . . ?
C27 P1 C21 C22 65.3(2) . . . . ?
C27 P1 C21 C26 -116.4(2) . . . . ?
C27 P1 C33 P2 -68.88(15) . . . . ?
C27 C28 C29 C30 0.4(4) . . . . ?
C28 C27 C32 C31 0.4(4) . . . . ?
C28 C29 C30 C31 -0.1(4) . . . . ?
C29 C30 C31 C32 -0.1(4) . . . . ?
C30 C31 C32 C27 -0.1(4) . . . . ?
C32 C27 C28 C29 -0.5(4) . . . . ?
C33 P1 C21 C22 173.7(2) . . . . ?
C33 P1 C21 C26 -8.1(3) . . . . ?
C33 P1 C27 C28 -81.2(2) . . . . ?
C33 P1 C27 C32 95.4(2) . . . . ?
C33 P2 C34 C35 -134.96(19) . . . . ?
C33 P2 C34 C39 43.1(2) . . . . ?
C33 P2 C40 C41 -121.0(2) . . . . ?
C33 P2 C40 C45 62.1(2) . . . . ?
C34 P2 C33 P1 89.39(14) . . . . ?
C34 P2 C40 C41 -13.0(2) . . . . ?
C34 P2 C40 C45 170.1(2) . . . . ?
C34 C35 C36 C37 -0.2(4) . . . . ?
C35 C34 C39 C38 0.7(4) . . . . ?
C35 C36 C37 C38 1.2(4) . . . . ?
C36 C37 C38 C39 -1.2(4) . . . . ?
C37 C38 C39 C34 0.3(4) . . . . ?
C39 C34 C35 C36 -0.7(4) . . . . ?
C40 P2 C33 P1 -161.98(13) . . . . ?
C40 P2 C34 C35 118.7(2) . . . . ?
C40 P2 C34 C39 -63.2(2) . . . . ?
C40 C41 C42 C43 -0.5(4) . . . . ?
C41 C40 C45 C44 3.1(4) . . . . ?
C41 C42 C43 C44 1.9(4) . . . . ?
C42 C43 C44 C45 -0.9(4) . . . . ?
C43 C44 C45 C40 -1.7(5) . . . . ?
C45 C40 C41 C42 -2.0(4) . . . . ?
C46 C47 C48 C49 -1.1(5) . . . . ?
C47 C46 C51 P3 -175.5(2) . . . . ?
C47 C46 C51 C50 1.5(4) . . . . ?
C47 C48 C49 C50 1.7(4) . . . . ?
C48 C49 C50 C51 -0.7(4) . . . . ?
C49 C50 C51 P3 175.9(2) . . . . ?
C49 C50 C51 C46 -0.9(4) . . . . ?
C51 P3 C52 C53 33.7(2) . . . . ?
C51 P3 C52 C57 -146.2(2) . . . . ?
C51 P3 C58 P4 153.92(13) . . . . ?
C51 C46 C47 C48 -0.5(4) . . . . ?
C52 P3 C51 C46 96.1(2) . . . . ?
C52 P3 C51 C50 -80.7(2) . . . . ?
C52 P3 C58 P4 -99.36(14) . . . . ?
C52 C53 C54 C55 -1.4(5) . . . . ?
C53 C52 C57 C56 0.6(4) . . . . ?
C53 C54 C55 C56 -0.3(5) . . . . ?
C54 C55 C56 C57 2.1(4) . . . . ?
C55 C56 C57 C52 -2.2(4) . . . . ?
C57 C52 C53 C54 1.2(4) . . . . ?
C58 P3 C51 C46 -156.6(2) . . . . ?
C58 P3 C51 C50 26.6(2) . . . . ?
C58 P3 C52 C53 -71.7(2) . . . . ?
C58 P3 C52 C57 108.4(2) . . . . ?
C58 P4 C64 C59 -4.8(3) . . . . ?
C58 P4 C64 C63 177.2(2) . . . . ?
C58 P4 C70 C65 74.3(2) . . . . ?
C58 P4 C70 C69 -102.7(2) . . . . ?
C59 C60 C61 C62 -0.9(5) . . . . ?
C60 C59 C64 P4 -177.7(3) . . . . ?
C60 C59 C64 C63 0.3(5) . . . . ?
C60 C61 C62 C63 0.5(5) . . . . ?
C61 C62 C63 C64 0.4(4) . . . . ?
C62 C63 C64 P4 177.3(2) . . . . ?
C62 C63 C64 C59 -0.8(4) . . . . ?
C64 P4 C58 P3 -176.35(13) . . . . ?
C64 P4 C70 C65 -34.5(2) . . . . ?
C64 P4 C70 C69 148.4(2) . . . . ?
C64 C59 C60 C61 0.5(6) . . . . ?
C65 C66 C67 C68 0.3(4) . . . . ?
C66 C65 C70 P4 -177.9(2) . . . . ?
C66 C65 C70 C69 -0.7(4) . . . . ?
C66 C67 C68 C69 -1.2(4) . . . . ?
C67 C68 C69 C70 1.2(4) . . . . ?
C68 C69 C70 P4 176.9(2) . . . . ?
C68 C69 C70 C65 -0.2(4) . . . . ?
C70 P4 C58 P3 74.60(15) . . . . ?
C70 P4 C64 C59 104.2(3) . . . . ?
C70 P4 C64 C63 -73.8(2) . . . . ?
C70 C65 C66 C67 0.6(4) . . . . ?
